data_7020359
loop_
_publ_author_name
'Eckold, Pierre'
'Gee, William J.'
'Hill, Matthew R.'
'Batten, Stuart R.'

_publ_section_title
;
 Synthesis, characterisation and adsorption properties of a porous
 copper(ii) 3D coordination polymer exhibiting strong binding enthalpy and
 adsorption capacity for carbon dioxide.
;
_journal_issue 43
_journal_name_full 'Dalton transactions (Cambridge, England : 2003)'
_journal_page_first 13364
_journal_page_last 13369
_journal_paper_doi 10.1039/c2dt31361h
_journal_volume 41
_journal_year 2012
_chemical_formula_moiety 'C16 H12 Cu N2 O4, 2(C0.50 H1.50 O0.50), 2(C0.50 H1.50 O0.50)'
_chemical_formula_sum 'C18 H18 Cu N2 O6'
_chemical_formula_weight 421.88
_chemical_name_systematic
;
?
;
_space_group_IT_number 14
_symmetry_cell_setting monoclinic
_symmetry_space_group_name_Hall '-P 2yn'
_symmetry_space_group_name_H-M 'P 1 21/n 1'
_atom_sites_solution_hydrogens geom
_atom_sites_solution_primary direct
_atom_sites_solution_secondary difmap
_audit_creation_method SHELXL-97
_cell_angle_alpha 90.00
_cell_angle_beta 90.63(3)
_cell_angle_gamma 90.00
_cell_formula_units_Z 2
_cell_length_a 8.2220(16)
_cell_length_b 10.509(2)
_cell_length_c 11.250(2)
_cell_measurement_reflns_used 16525
_cell_measurement_temperature 173(2)
_cell_measurement_theta_max 28.86
_cell_measurement_theta_min 4.60
_cell_volume 972.0(3)
_computing_cell_refinement 'XDS (Kabsch, 1993)'
_computing_data_collection 'Blu-Ice (McPhillips et al, 2002)'
_computing_data_reduction 'XDS (Kabsch, 1993)'
_computing_molecular_graphics X-SEED
_computing_publication_material 'XCIF V6.12 (BrukerAXS, 2001).'
_computing_structure_refinement 'SHELXL-97 (Sheldrick, 1997)'
_computing_structure_solution 'SHELXS-97 (Sheldrick, 1990)'
_diffrn_ambient_temperature 173(2)
_diffrn_detector_area_resol_mean none
_diffrn_measured_fraction_theta_full 0.979
_diffrn_measured_fraction_theta_max 0.955
_diffrn_measurement_device_type 'ADSC Quantum 210r'
_diffrn_measurement_method 'scans in phi'
_diffrn_radiation_monochromator silicon
_diffrn_radiation_source 'Australian synchrotron MX1'
_diffrn_radiation_type synchrotron
_diffrn_radiation_wavelength 0.71073
_diffrn_reflns_av_R_equivalents 0.0605
_diffrn_reflns_av_sigmaI/netI 0.0367
_diffrn_reflns_limit_h_max 10
_diffrn_reflns_limit_h_min -10
_diffrn_reflns_limit_k_max 14
_diffrn_reflns_limit_k_min -14
_diffrn_reflns_limit_l_max 15
_diffrn_reflns_limit_l_min -15
_diffrn_reflns_number 16525
_diffrn_reflns_theta_full 25.00
_diffrn_reflns_theta_max 28.86
_diffrn_reflns_theta_min 4.60
_diffrn_standards_decay_% none
_diffrn_standards_interval_count none
_diffrn_standards_interval_time none
_diffrn_standards_number 0
_exptl_absorpt_coefficient_mu 1.159
_exptl_absorpt_correction_T_max 0.8013
_exptl_absorpt_correction_T_min 0.8013
_exptl_absorpt_correction_type multi-scan
_exptl_absorpt_process_details 'SADABS (Sheldrick, 1997)'
_exptl_crystal_colour green
_exptl_crystal_density_diffrn 1.441
_exptl_crystal_density_method 'not measured'
_exptl_crystal_description prism
_exptl_crystal_F_000 434
_exptl_crystal_size_max 0.20
_exptl_crystal_size_mid 0.20
_exptl_crystal_size_min 0.20
_refine_diff_density_max 1.539
_refine_diff_density_min -0.790
_refine_diff_density_rms 0.113
_refine_ls_extinction_method none
_refine_ls_goodness_of_fit_ref 1.080
_refine_ls_hydrogen_treatment constr
_refine_ls_matrix_type full
_refine_ls_number_parameters 124
_refine_ls_number_reflns 2443
_refine_ls_number_restraints 2
_refine_ls_restrained_S_all 1.099
_refine_ls_R_factor_all 0.0531
_refine_ls_R_factor_gt 0.0516
_refine_ls_shift/su_max 0.000
_refine_ls_shift/su_mean 0.000
_refine_ls_structure_factor_coef Fsqd
_refine_ls_weighting_details 'calc w=1/[\s^2^(Fo^2^)+(0.0667P)^2^+2.5091P] where P=(Fo^2^+2Fc^2^)/3'
_refine_ls_weighting_scheme calc
_refine_ls_wR_factor_gt 0.1374
_refine_ls_wR_factor_ref 0.1389
_reflns_number_gt 2317
_reflns_number_total 2443
_reflns_threshold_expression >2sigma(I)
_cod_data_source_file c2dt31361h.txt
_cod_data_source_block c:\monomeoh
_cod_original_sg_symbol_H-M 'P 21/n'
_cod_database_code 7020359

loop_
_symmetry_equiv_pos_as_xyz
'x, y, z'
'-x+1/2, y+1/2, -z+1/2'
'-x, -y, -z'
'x-1/2, -y-1/2, z-1/2'

loop_
_atom_site_label
_atom_site_type_symbol
_atom_site_fract_x
_atom_site_fract_y
_atom_site_fract_z
_atom_site_U_iso_or_equiv
_atom_site_adp_type
_atom_site_occupancy
_atom_site_symmetry_multiplicity
_atom_site_calc_flag
_atom_site_refinement_flags
_atom_site_disorder_assembly
_atom_site_disorder_group
Cu1 Cu 0.0000 0.5000 0.5000 0.01084(17) Uani 1 2 d S . .
O1 O 0.4923(2) 0.85749(18) 0.88748(16) 0.0159(4) Uani 1 1 d . . .
O2 O 0.8063(2) 0.6072(2) 0.62572(18) 0.0223(4) Uani 1 1 d . . .
N1 N 0.1912(2) 0.5723(2) 0.58514(18) 0.0123(4) Uani 1 1 d . . .
C1 C 0.1976(3) 0.6935(2) 0.6191(2) 0.0156(5) Uani 1 1 d . . .
H1 H 0.1055 0.7461 0.6048 0.019 Uiso 1 1 calc R . .
C2 C 0.3324(3) 0.7458(2) 0.6742(2) 0.0169(5) Uani 1 1 d . . .
H2 H 0.3314 0.8324 0.6985 0.020 Uiso 1 1 calc R . .
C3 C 0.4699(3) 0.6712(2) 0.6942(2) 0.0137(4) Uani 1 1 d . . .
C7 C 0.6179(3) 0.8148(2) 0.8346(2) 0.0159(5) Uani 1 1 d . . .
H7 H 0.7203 0.8482 0.8590 0.019 Uiso 1 1 calc R . .
C5 C 0.3203(3) 0.4986(2) 0.6076(2) 0.0152(5) Uani 1 1 d . . .
H5 H 0.3154 0.4113 0.5860 0.018 Uiso 1 1 calc R . .
C6 C 0.6187(3) 0.7242(3) 0.7450(2) 0.0167(5) Uani 1 1 d . . .
C4 C 0.4599(3) 0.5441(2) 0.6609(2) 0.0153(5) Uani 1 1 d . . .
H4 H 0.5495 0.4888 0.6749 0.018 Uiso 1 1 calc R . .
C8 C 0.7759(3) 0.6866(3) 0.7032(2) 0.0207(5) Uani 1 1 d . . .
H8 H 0.8668 0.7276 0.7392 0.025 Uiso 1 1 calc R . .
O3 O -0.1588(11) 0.8890(9) 0.4848(8) 0.077(2) Uiso 0.50 1 d PD A 2
C9 C -0.0770(11) 0.9359(9) 0.5773(8) 0.052(2) Uiso 0.50 1 d PD A 2
H9A H 0.0061 0.9953 0.5492 0.078 Uiso 0.50 1 calc PR A 2
H9B H -0.0246 0.8663 0.6212 0.078 Uiso 0.50 1 calc PR A 2
H9C H -0.1521 0.9809 0.6296 0.078 Uiso 0.50 1 calc PR A 2
C10 C 1.1869(17) 0.5729(14) 0.9821(12) 0.076(3) Uiso 0.50 1 d PD B 1
H10A H 1.2148 0.6558 1.0166 0.115 Uiso 0.50 1 calc PR B 1
H10B H 1.2758 0.5439 0.9315 0.115 Uiso 0.50 1 calc PR B 1
H10C H 1.1698 0.5111 1.0459 0.115 Uiso 0.50 1 calc PR B 1
O4 O 1.040(2) 0.585(3) 0.912(2) 0.255(11) Uiso 0.50 1 d PD B 1

loop_
_atom_site_aniso_label
_atom_site_aniso_U_11
_atom_site_aniso_U_22
_atom_site_aniso_U_33
_atom_site_aniso_U_23
_atom_site_aniso_U_13
_atom_site_aniso_U_12
Cu1 0.0078(2) 0.0133(2) 0.0113(2) 0.00244(13) -0.00297(14) -0.00221(12)
O1 0.0103(8) 0.0194(8) 0.0180(8) -0.0077(7) -0.0016(6) 0.0011(6)
O2 0.0129(8) 0.0293(10) 0.0247(10) -0.0124(8) 0.0017(7) 0.0008(7)
N1 0.0092(8) 0.0155(9) 0.0120(9) -0.0004(7) -0.0020(7) -0.0008(7)
C1 0.0112(10) 0.0162(11) 0.0195(11) -0.0032(9) -0.0026(8) 0.0016(8)
C2 0.0126(11) 0.0169(11) 0.0211(12) -0.0058(9) -0.0031(9) 0.0010(8)
C3 0.0096(10) 0.0188(11) 0.0125(10) -0.0040(9) -0.0007(8) -0.0011(8)
C7 0.0109(10) 0.0194(11) 0.0175(11) -0.0049(9) -0.0017(8) -0.0006(8)
C5 0.0117(12) 0.0161(12) 0.0176(12) -0.0012(8) -0.0031(9) 0.0002(8)
C6 0.0090(10) 0.0223(12) 0.0187(11) -0.0078(10) -0.0013(8) -0.0012(9)
C4 0.0093(10) 0.0179(11) 0.0186(11) -0.0030(9) -0.0030(8) 0.0017(8)
C8 0.0101(11) 0.0287(13) 0.0233(12) -0.0110(11) -0.0006(9) -0.0012(9)

loop_
_atom_type_symbol
_atom_type_description
_atom_type_scat_dispersion_real
_atom_type_scat_dispersion_imag
_atom_type_scat_source
C C 0.0033 0.0016 'International Tables Vol C Tables 4.2.6.8 and 6.1.1.4'
H H 0.0000 0.0000 'International Tables Vol C Tables 4.2.6.8 and 6.1.1.4'
N N 0.0061 0.0033 'International Tables Vol C Tables 4.2.6.8 and 6.1.1.4'
O O 0.0106 0.0060 'International Tables Vol C Tables 4.2.6.8 and 6.1.1.4'
Cu Cu 0.3201 1.2651 'International Tables Vol C Tables 4.2.6.8 and 6.1.1.4'

loop_
_geom_angle_atom_site_label_1
_geom_angle_atom_site_label_2
_geom_angle_atom_site_label_3
_geom_angle
_geom_angle_site_symmetry_1
_geom_angle_site_symmetry_3
O1 Cu1 O1 180.0 4_575 2_546
O1 Cu1 N1 87.75(8) 4_575 3_566
O1 Cu1 N1 92.25(8) 2_546 3_566
O1 Cu1 N1 92.25(8) 4_575 .
O1 Cu1 N1 87.75(8) 2_546 .
N1 Cu1 N1 180.0 3_566 .
O1 Cu1 O2 89.73(8) 4_575 3_666
O1 Cu1 O2 90.27(8) 2_546 3_666
N1 Cu1 O2 93.60(8) 3_566 3_666
N1 Cu1 O2 86.40(8) . 3_666
O1 Cu1 O2 90.27(8) 4_575 1_455
O1 Cu1 O2 89.73(8) 2_546 1_455
N1 Cu1 O2 86.40(8) 3_566 1_455
N1 Cu1 O2 93.60(8) . 1_455
O2 Cu1 O2 180.0 3_666 1_455
C7 O1 Cu1 123.20(16) . 2_556
C8 O2 Cu1 150.15(18) . 1_655
C1 N1 C5 118.2(2) . .
C1 N1 Cu1 122.25(16) . .
C5 N1 Cu1 119.57(17) . .
N1 C1 C2 122.7(2) . .
N1 C1 H1 118.7 . .
C2 C1 H1 118.7 . .
C1 C2 C3 119.7(2) . .
C1 C2 H2 120.2 . .
C3 C2 H2 120.2 . .
C4 C3 C2 116.9(2) . .
C4 C3 C6 121.4(2) . .
C2 C3 C6 121.7(2) . .
O1 C7 C6 126.1(2) . .
O1 C7 H7 116.9 . .
C6 C7 H7 116.9 . .
N1 C5 C4 122.6(2) . .
N1 C5 H5 118.7 . .
C4 C5 H5 118.7 . .
C7 C6 C8 116.0(2) . .
C7 C6 C3 122.5(2) . .
C8 C6 C3 121.5(2) . .
C5 C4 C3 119.9(2) . .
C5 C4 H4 120.0 . .
C3 C4 H4 120.0 . .
O2 C8 C6 127.4(2) . .
O2 C8 H8 116.3 . .
C6 C8 H8 116.3 . .
O3 C9 H9A 109.5 . .
O3 C9 H9B 109.5 . .
H9A C9 H9B 109.5 . .
O3 C9 H9C 109.5 . .
H9A C9 H9C 109.5 . .
H9B C9 H9C 109.5 . .

loop_
_geom_bond_atom_site_label_1
_geom_bond_atom_site_label_2
_geom_bond_distance
_geom_bond_site_symmetry_2
Cu1 O1 1.9615(18) 4_575
Cu1 O1 1.9615(18) 2_546
Cu1 N1 1.983(2) 3_566
Cu1 N1 1.983(2) .
Cu1 O2 2.4201(19) 3_666
Cu1 O2 2.4201(19) 1_455
O1 C7 1.279(3) .
O1 Cu1 1.9615(18) 2_556
O2 C8 1.234(3) .
O2 Cu1 2.4201(19) 1_655
N1 C1 1.331(3) .
N1 C5 1.336(3) .
C1 C2 1.378(3) .
C1 H1 0.9500 .
C2 C3 1.392(3) .
C2 H2 0.9500 .
C3 C4 1.389(3) .
C3 C6 1.455(3) .
C7 C6 1.387(3) .
C7 H7 0.9500 .
C5 C4 1.375(3) .
C5 H5 0.9500 .
C6 C8 1.435(3) .
C4 H4 0.9500 .
C8 H8 0.9500 .
O3 C9 1.327(8) .
C9 H9A 0.9800 .
C9 H9B 0.9800 .
C9 H9C 0.9800 .
C10 O4 1.438(10) .
C10 H10A 0.9800 .
C10 H10B 0.9800 .
C10 H10C 0.9800 .
